data_4323991
loop_
_publ_author_name
'Giuseppe Fachinetti'
'Tiziana Funaioli'
'Lorenzo Lecci'
'Fabio Marchetti'

_publ_section_title
;
 Ru3(CO)12 in Acidic Media. Intermediates of the Acid-Cocatalyzed
 Water-Gas Shift Reaction (WGSR)
;
_journal_name_full 'Inorganic Chemistry'
_journal_page_first 7217
_journal_page_last 7224
_journal_paper_doi 10.1021/ic960630v
_journal_volume 35
_journal_year 1996
_chemical_formula_moiety '[fac-Ru(OCOCF3)3(CO)3]Cs'
_chemical_formula_sum 'C9 Cs F9 O9 Ru'
_chemical_formula_weight 657.07
_chemical_name_systematic
; 
 ? 
;
_space_group_IT_number 14
_symmetry_cell_setting monoclinic
_symmetry_space_group_name_Hall '-P 2ybc'
_symmetry_space_group_name_H-M 'P 1 21/c 1'
_atom_sites_solution_hydrogens geom
_atom_sites_solution_primary direct
_atom_sites_solution_secondary difmap
_audit_creation_method SHELXL
_cell_angle_alpha 90.00
_cell_angle_beta 102.951(5)
_cell_angle_gamma 90.00
_cell_formula_units_Z 4
_cell_length_a 8.3839(5)
_cell_length_b 14.450(3)
_cell_length_c 16.0790(10)
_cell_measurement_reflns_used 25
_cell_measurement_temperature 298(2)
_cell_measurement_theta_max 13.0
_cell_measurement_theta_min 12.5
_cell_volume 1898.4(4)
_computing_cell_refinement 'Siemens XSCANS'
_computing_data_collection 'Siemens XSCANS'
_computing_data_reduction 'Siemens SHELXTL'
_computing_molecular_graphics 'Siemens SHELXTL'
_computing_publication_material 'Siemens SHELXTL'
_computing_structure_refinement 'Siemens SHELXTL'
_computing_structure_solution 'Siemens SHELXTL'
_diffrn_ambient_temperature 293(2)
_diffrn_measurement_device 'Siemens P4'
_diffrn_measurement_method '2q\w scans'
_diffrn_radiation_monochromator graphite
_diffrn_radiation_source 'sealed tube'
_diffrn_radiation_type MoK\a
_diffrn_radiation_wavelength 0.71073
_diffrn_reflns_av_R_equivalents 0.0222
_diffrn_reflns_av_sigmaI/netI 0.0316
_diffrn_reflns_limit_h_max 9
_diffrn_reflns_limit_h_min -1
_diffrn_reflns_limit_k_max 17
_diffrn_reflns_limit_k_min -1
_diffrn_reflns_limit_l_max 18
_diffrn_reflns_limit_l_min -19
_diffrn_reflns_number 4312
_diffrn_reflns_theta_max 24.99
_diffrn_reflns_theta_min 1.92
_diffrn_standards_decay_% 0
_diffrn_standards_interval_count 97
_diffrn_standards_number 3
_exptl_absorpt_coefficient_mu 2.840
_exptl_absorpt_correction_T_max 0.5826
_exptl_absorpt_correction_T_min 0.5262
_exptl_absorpt_correction_type integration
_exptl_crystal_colour Colourless
_exptl_crystal_density_diffrn 2.299
_exptl_crystal_description Prism
_exptl_crystal_F_000 1224
_exptl_crystal_size_max '0.34 mm'
_exptl_crystal_size_mid '0.24 mm'
_exptl_crystal_size_min '0.22 mm'
_refine_diff_density_max 1.110
_refine_diff_density_min -0.794
_refine_diff_density_rms 0.147
_refine_ls_extinction_method none
_refine_ls_goodness_of_fit_all 1.029
_refine_ls_goodness_of_fit_obs 1.061
_refine_ls_matrix_type full
_refine_ls_number_parameters 239
_refine_ls_number_reflns 3240
_refine_ls_number_restraints 30
_refine_ls_restrained_S_all 1.378
_refine_ls_restrained_S_obs 1.061
_refine_ls_R_factor_all 0.0727
_refine_ls_R_factor_obs 0.0526
_refine_ls_shift/esd_max -1.550
_refine_ls_shift/esd_mean 0.114
_refine_ls_structure_factor_coef Fsqd
_refine_ls_weighting_details 'w=1/[\s^2^(Fo^2^)+(0.0636P)^2^+12.3421P] where P=(Fo^2^+2Fc^2^)/3'
_refine_ls_weighting_scheme calc
_refine_ls_wR_factor_all 0.1863
_refine_ls_wR_factor_obs 0.1278
_reflns_number_observed 2629
_reflns_number_total 3248
_reflns_observed_criterion >2sigma(I)
_cod_data_source_file ic960630v_1.cif
_cod_data_source_block ruces2
_cod_depositor_comments
;
The following automatic conversions were performed:

'_refine_ls_weighting_scheme' value 'calc
w=1/[\s^2^(Fo^2^)+(0.0636P)^2^+12.3421P] where P=(Fo^2^+2Fc^2^)/3'
was changed to 'calc'. New tag '_refine_ls_weighting_details' was
created. The value of the new tag was set to
'w=1/[\s^2^(Fo^2^)+(0.0636P)^2^+12.3421P] where P=(Fo^2^+2Fc^2^)/3'.

Automatic conversion script
Id: cif_fix_values 3143 2015-03-26 13:38:13Z robertas 
;
_cod_original_sg_symbol_H-M 'P 1 21/c 1 '
_cod_database_code 4323991

loop_
_symmetry_equiv_pos_as_xyz
'x, y, z'
'-x, y+1/2, -z+1/2'
'-x, -y, -z'
'x, -y-1/2, z-1/2'

loop_
_atom_site_aniso_label
_atom_site_aniso_U_11
_atom_site_aniso_U_22
_atom_site_aniso_U_33
_atom_site_aniso_U_23
_atom_site_aniso_U_13
_atom_site_aniso_U_12
Cs 0.0501(3) 0.0570(3) 0.0422(3) -0.0011(2) 0.0157(2) -0.0004(2)
Ru 0.0410(4) 0.0480(4) 0.0399(4) 0.0009(3) 0.0122(3) 0.0027(3)
C1 0.049(6) 0.073(6) 0.061(6) -0.002(5) 0.010(4) 0.010(5)
O1 0.062(5) 0.096(6) 0.109(6) -0.006(5) -0.004(4) 0.026(4)
C2 0.059(5) 0.063(6) 0.048(5) -0.001(5) 0.021(4) 0.004(5)
O2 0.098(6) 0.070(5) 0.063(4) -0.017(4) 0.025(4) 0.004(4)
C3 0.049(5) 0.071(6) 0.065(6) 0.012(5) 0.026(5) 0.012(5)
O3 0.073(5) 0.104(6) 0.097(6) 0.042(5) 0.043(4) 0.005(4)
O4 0.069(4) 0.048(3) 0.043(3) 0.003(3) 0.022(3) 0.006(3)
O5 0.130(7) 0.056(4) 0.080(5) 0.005(4) 0.054(5) 0.014(4)
C4 0.065(6) 0.042(5) 0.044(4) 0.004(4) 0.010(4) -0.001(4)
C5 0.096(8) 0.049(5) 0.052(5) -0.003(4) 0.008(5) -0.007(5)
O6 0.040(3) 0.054(3) 0.048(3) -0.002(3) 0.007(2) 0.002(3)
O7 0.045(4) 0.099(6) 0.100(6) -0.018(5) 0.019(4) -0.009(4)
C6 0.043(5) 0.057(5) 0.054(5) 0.006(4) 0.005(4) -0.007(4)
C7 0.054(6) 0.065(6) 0.076(7) -0.006(5) -0.001(5) -0.015(5)
O8 0.044(3) 0.060(3) 0.036(3) 0.000(3) 0.010(2) 0.002(3)
O9 0.071(5) 0.127(7) 0.039(3) -0.007(4) 0.017(3) 0.015(4)
C8 0.053(5) 0.058(5) 0.044(5) 0.000(4) 0.015(4) -0.005(4)
C9 0.065(6) 0.086(7) 0.046(5) -0.007(5) 0.000(4) -0.012(6)

loop_
_atom_site_label
_atom_site_type_symbol
_atom_site_fract_x
_atom_site_fract_y
_atom_site_fract_z
_atom_site_U_iso_or_equiv
_atom_site_thermal_displace_type
_atom_site_occupancy
_atom_site_calc_flag
_atom_site_refinement_flags
_atom_site_disorder_group
Cs Cs -0.15064(7) 0.79904(4) 0.31452(3) 0.0490(2) Uani 1 d . .
Ru Ru 0.19388(8) 0.68990(5) 0.19044(4) 0.0425(2) Uani 1 d . .
C1 C 0.4101(12) 0.6517(7) 0.2411(6) 0.062(2) Uani 1 d . .
O1 O 0.5394(10) 0.6255(6) 0.2693(6) 0.093(3) Uani 1 d . .
C2 C 0.1669(11) 0.5817(7) 0.1201(6) 0.055(2) Uani 1 d . .
O2 O 0.1567(10) 0.5183(5) 0.0780(5) 0.076(2) Uani 1 d . .
C3 C 0.2634(11) 0.7588(7) 0.1024(6) 0.060(2) Uani 1 d . .
O3 O 0.2997(10) 0.7998(6) 0.0515(5) 0.087(3) Uani 1 d . .
O4 O 0.0987(8) 0.6313(4) 0.2879(3) 0.0519(14) Uani 1 d . .
O5 O 0.1721(12) 0.4852(5) 0.2728(5) 0.084(2) Uani 1 d . .
C4 C 0.1095(12) 0.5456(6) 0.3054(5) 0.050(2) Uani 1 d . .
C5 C 0.0333(9) 0.5232(5) 0.3803(4) 0.067(3) Uani 1 d D .
F1A F -0.0495(14) 0.4448(6) 0.3698(7) 0.0925(10) Uiso 0.553(9) d PD 1
F2A F 0.1544(13) 0.5156(10) 0.4497(7) 0.0925(10) Uiso 0.553(9) d PD 1
F3A F -0.0521(17) 0.5883(6) 0.4078(9) 0.0925(10) Uiso 0.553(9) d PD 1
F1B F 0.0243(19) 0.4333(5) 0.3919(9) 0.0925(10) Uiso 0.447(9) d PD 2
F2B F 0.0912(22) 0.5648(9) 0.4537(7) 0.0925(10) Uiso 0.447(9) d PD 2
F3B F -0.1160(14) 0.5595(10) 0.3688(11) 0.0925(10) Uiso 0.447(9) d PD 2
O6 O 0.2053(7) 0.8064(4) 0.2692(4) 0.0476(13) Uani 1 d . .
O7 O 0.4703(8) 0.8375(6) 0.2835(5) 0.081(2) Uani 1 d . .
C6 C 0.3366(11) 0.8508(7) 0.2983(6) 0.052(2) Uani 1 d . .
C7 C 0.3147(8) 0.9284(5) 0.3615(5) 0.067(3) Uani 1 d D .
F4A F 0.2490(19) 0.9989(8) 0.3123(8) 0.0925(10) Uiso 0.477(12) d PD 3
F5A F 0.4543(13) 0.9557(11) 0.4112(9) 0.0925(10) Uiso 0.477(12) d PD 3
F6A F 0.2127(19) 0.9043(10) 0.4097(9) 0.0925(10) Uiso 0.477(12) d PD 3
F4B F 0.1864(12) 0.9827(8) 0.3357(9) 0.0925(10) Uiso 0.523(12) d PD 4
F5B F 0.4485(11) 0.9800(9) 0.3820(11) 0.0925(10) Uiso 0.523(12) d PD 4
F6B F 0.3009(21) 0.8871(9) 0.4335(7) 0.0925(10) Uiso 0.523(12) d PD 4
O8 O -0.0496(7) 0.7305(4) 0.1471(3) 0.0465(13) Uani 1 d . .
O9 O -0.0635(9) 0.7052(6) 0.0087(4) 0.078(2) Uani 1 d . .
C8 C -0.1199(11) 0.7264(6) 0.0679(5) 0.051(2) Uani 1 d . .
C9 C -0.3024(9) 0.7526(5) 0.0535(4) 0.067(3) Uani 1 d D .
F7A F -0.3418(17) 0.7999(8) 0.1169(6) 0.0925(10) Uiso 0.525(9) d PD 5
F8A F -0.3501(18) 0.8010(10) -0.0179(6) 0.0925(10) Uiso 0.525(9) d PD 5
F9A F -0.3914(15) 0.6757(7) 0.0419(9) 0.0925(10) Uiso 0.525(9) d PD 5
F7B F -0.3791(17) 0.7494(11) -0.0277(4) 0.0925(10) Uiso 0.475(9) d PD 6
F8B F -0.3293(20) 0.8338(8) 0.0859(9) 0.0925(10) Uiso 0.475(9) d PD 6
F9B F -0.3805(17) 0.6986(10) 0.0980(8) 0.0925(10) Uiso 0.475(9) d PD 6

loop_
_atom_type_symbol
_atom_type_description
_atom_type_scat_dispersion_real
_atom_type_scat_dispersion_imag
_atom_type_scat_source
C C 0.0033 0.0016 'International Tables Vol C Tables 4.2.6.8 and 6.1.1.4'
O O 0.0106 0.0060 'International Tables Vol C Tables 4.2.6.8 and 6.1.1.4'
F F 0.0171 0.0103 'International Tables Vol C Tables 4.2.6.8 and 6.1.1.4'
Ru Ru -1.2594 0.8363 'International Tables Vol C Tables 4.2.6.8 and 6.1.1.4'
Cs Cs -0.3680 2.1192 'International Tables Vol C Tables 4.2.6.8 and 6.1.1.4'

loop_
_exptl_crystal_face_index_h
_exptl_crystal_face_index_k
_exptl_crystal_face_index_l
_exptl_crystal_face_perp_dist
1.00 0.00 0.00 0.1700
-1.00 0.00 0.00 0.1700
0.00 1.00 1.00 0.1200
0.00 -1.00 -1.00 0.1200
0.00 0.00 1.00 0.1430
0.00 -1.00 1.00 0.1100
0.00 1.00 -1.00 0.1100

loop_
_geom_angle_atom_site_label_1
_geom_angle_atom_site_label_2
_geom_angle_atom_site_label_3
_geom_angle
_geom_angle_site_symmetry_1
_geom_angle_site_symmetry_3
_geom_angle_publ_flag
O5 Cs O9 118.0(2) 2 4_576 ?
O5 Cs O7 79.4(2) 2 1_455 ?
O9 Cs O7 99.6(2) 4_576 1_455 ?
O5 Cs O8 83.3(2) 2 . ?
O9 Cs O8 145.1(2) 4_576 . ?
O7 Cs O8 112.0(2) 1_455 . ?
O5 Cs O6 80.1(2) 2 . ?
O9 Cs O6 102.2(2) 4_576 . ?
O7 Cs O6 155.2(2) 1_455 . ?
O8 Cs O6 51.66(14) . . ?
O5 Cs F7A 64.8(3) 2 . ?
O9 Cs F7A 164.5(3) 4_576 . ?
O7 Cs F7A 65.3(3) 1_455 . ?
O8 Cs F7A 47.9(2) . . ?
O6 Cs F7A 93.3(3) . . ?
O5 Cs O4 124.7(2) 2 . ?
O9 Cs O4 96.0(2) 4_576 . ?
O7 Cs O4 139.1(2) 1_455 . ?
O8 Cs O4 50.10(14) . . ?
O6 Cs O4 49.38(15) . . ?
F7A Cs O4 93.7(2) . . ?
O5 Cs F3A 169.1(3) 2 . ?
O9 Cs F3A 63.4(3) 4_576 . ?
O7 Cs F3A 111.3(3) 1_455 . ?
O8 Cs F3A 90.6(2) . . ?
O6 Cs F3A 89.1(2) . . ?
O4 Cs F3A 45.7(2) . . ?
O5 Cs F6A 76.6(3) 2 . ?
O9 Cs F6A 64.4(2) 4_576 . ?
O7 Cs F6A 138.8(3) 1_455 . ?
O8 Cs F6A 97.9(2) . . ?
O6 Cs F6A 46.8(2) . . ?
O4 Cs F6A 81.9(3) . . ?
O5 Cs F3B 166.2(3) 2 . ?
O9 Cs F3B 75.0(3) 4_576 . ?
O7 Cs F3B 103.5(2) 1_455 . ?
O8 Cs F3B 83.2(3) . . ?
O6 Cs F3B 93.4(2) . . ?
O4 Cs F3B 45.4(2) . . ?
O5 Cs O1 124.5(2) 2 1_455 ?
O9 Cs O1 101.0(2) 4_576 1_455 ?
O7 Cs O1 55.2(2) 1_455 1_455 ?
O8 Cs O1 85.9(2) . 1_455 ?
O6 Cs O1 130.2(2) . 1_455 ?
F7A Cs O1 67.9(3) . 1_455 ?
O4 Cs O1 84.9(2) . 1_455 ?
F3A Cs O1 63.6(3) . 1_455 ?
F6A Cs O1 158.9(3) . 1_455 ?
F3B Cs O1 51.9(3) . 1_455 ?
O5 Cs F7B 121.2(3) 2 4_576 ?
O9 Cs F7B 46.5(2) 4_576 4_576 ?
O7 Cs F7B 57.7(2) 1_455 4_576 ?
O8 Cs F7B 146.4(3) . 4_576 ?
O6 Cs F7B 146.7(2) . 4_576 ?
O4 Cs F7B 113.9(3) . 4_576 ?
O1 Cs F7B 61.7(3) 1_455 4_576 ?
C1 Ru C2 89.5(4) . . ?
C1 Ru C3 92.8(4) . . ?
C2 Ru C3 90.2(4) . . ?
C1 Ru O8 174.1(3) . . ?
C2 Ru O8 93.2(3) . . ?
C3 Ru O8 92.5(3) . . ?
C1 Ru O4 92.8(4) . . ?
C2 Ru O4 95.6(3) . . ?
C3 Ru O4 172.0(3) . . ?
O8 Ru O4 81.7(2) . . ?
C1 Ru O6 93.7(3) . . ?
C2 Ru O6 175.5(3) . . ?
C3 Ru O6 92.8(4) . . ?
O8 Ru O6 83.4(2) . . ?
O4 Ru O6 81.1(2) . . ?
C1 Ru Cs 127.1(3) . . ?
C2 Ru Cs 126.1(3) . . ?
C3 Ru Cs 120.8(3) . . ?
O8 Ru Cs 47.39(14) . . ?
O4 Ru Cs 51.2(2) . . ?
O6 Ru Cs 49.5(2) . . ?
O1 C1 Ru 177.1(10) . . ?
C1 O1 Cs 115.6(8) . 1_655 ?
O2 C2 Ru 177.4(9) . . ?
C2 O2 Cs 115.6(6) . 2_545 ?
O3 C3 Ru 178.2(8) . . ?
C4 O4 Ru 122.7(6) . . ?
C4 O4 Cs 135.0(6) . . ?
Ru O4 Cs 99.2(2) . . ?
C4 O5 Cs 150.0(8) . 2_545 ?
O5 C4 O4 129.1(9) . . ?
O5 C4 C5 119.6(8) . . ?
O4 C4 C5 111.2(7) . . ?
F2B C5 F1B 110.2(5) . . ?
F3A C5 F1A 110.3(5) . . ?
F2B C5 F3B 95.2(12) . . ?
F1B C5 F3B 109.1(5) . . ?
F3A C5 F2A 98.4(10) . . ?
F1A C5 F2A 108.5(5) . . ?
F2B C5 C4 118.5(9) . . ?
F1B C5 C4 111.7(9) . . ?
F3A C5 C4 118.0(8) . . ?
F1A C5 C4 112.6(8) . . ?
F3B C5 C4 110.8(9) . . ?
F2A C5 C4 107.7(8) . . ?
C5 F3A Cs 125.9(7) . . ?
C5 F3B Cs 116.1(8) . . ?
C6 O6 Ru 123.1(6) . . ?
C6 O6 Cs 134.7(5) . . ?
Ru O6 Cs 101.0(2) . . ?
C6 O7 Cs 160.0(7) . 1_655 ?
O7 C6 O6 127.7(9) . . ?
O7 C6 C7 119.5(8) . . ?
O6 C6 C7 112.7(7) . . ?
F5A C7 F6A 109.0(12) . . ?
F4B C7 F5B 109.1(5) . . ?
F4B C7 F6B 108.4(5) . . ?
F5B C7 F6B 105.7(11) . . ?
F5A C7 F4A 108.9(5) . . ?
F6A C7 F4A 108.3(5) . . ?
F5A C7 C6 113.2(10) . . ?
F4B C7 C6 115.5(8) . . ?
F6A C7 C6 112.3(9) . . ?
F5B C7 C6 110.6(8) . . ?
F6B C7 C6 106.9(8) . . ?
F4A C7 C6 104.9(9) . . ?
C7 F6A Cs 118.7(9) . . ?
C8 O8 Ru 121.1(5) . . ?
C8 O8 Cs 135.4(5) . . ?
Ru O8 Cs 103.5(2) . . ?
C8 O9 Cs 140.9(7) . 4_575 ?
O9 C8 O8 129.0(9) . . ?
O9 C8 C9 120.0(8) . . ?
O8 C8 C9 111.0(7) . . ?
F7B C9 F8B 109.5(5) . . ?
F7B C9 F9B 108.8(5) . . ?
F8B C9 F9B 99.2(11) . . ?
F8A C9 F9A 105.6(10) . . ?
F8A C9 F7A 108.3(5) . . ?
F9A C9 F7A 108.1(5) . . ?
F7B C9 C8 112.8(8) . . ?
F8B C9 C8 114.2(9) . . ?
F9B C9 C8 111.5(9) . . ?
F8A C9 C8 110.9(9) . . ?
F9A C9 C8 108.8(8) . . ?
F7A C9 C8 114.8(8) . . ?
C9 F7A Cs 126.9(8) . . ?
C9 F8A Cs 108.7(7) . 4_575 ?
C9 F7B Cs 119.3(8) . 4_575 ?
C9 F8B Cs 101.9(8) . . ?
C9 F9B Cs 93.4(7) . . ?

loop_
_geom_bond_atom_site_label_1
_geom_bond_atom_site_label_2
_geom_bond_distance
_geom_bond_site_symmetry_2
_geom_bond_publ_flag
Cs O5 3.021(8) 2 ?
Cs O9 3.044(6) 4_576 ?
Cs O7 3.154(7) 1_455 ?
Cs O8 3.156(5) . ?
Cs O6 3.228(6) . ?
Cs F7A 3.223(11) . ?
Cs O4 3.291(6) . ?
Cs F3A 3.413(11) . ?
Cs F6A 3.44(2) . ?
Cs F3B 3.565(13) . ?
Cs O1 3.567(9) 1_455 ?
Cs F7B 3.574(12) 4_576 ?
Ru C1 1.896(10) . ?
Ru C2 1.914(10) . ?
Ru C3 1.925(10) . ?
Ru O8 2.088(6) . ?
Ru O4 2.091(6) . ?
Ru O6 2.096(6) . ?
C1 O1 1.142(11) . ?
O1 Cs 3.567(9) 1_655 ?
C2 O2 1.130(11) . ?
O2 Cs 3.615(8) 2_545 ?
C3 O3 1.107(11) . ?
O4 C4 1.267(10) . ?
O5 C4 1.198(11) . ?
O5 Cs 3.021(8) 2_545 ?
C4 C5 1.520(11) . ?
C5 F2B 1.317(5) . ?
C5 F1B 1.317(5) . ?
C5 F3A 1.318(5) . ?
C5 F1A 1.319(5) . ?
C5 F3B 1.332(5) . ?
C5 F2A 1.334(5) . ?
O6 C6 1.269(10) . ?
O7 C6 1.213(11) . ?
O7 Cs 3.154(7) 1_655 ?
C6 C7 1.552(12) . ?
C7 F5A 1.320(5) . ?
C7 F4B 1.321(5) . ?
C7 F6A 1.323(5) . ?
C7 F5B 1.326(5) . ?
C7 F6B 1.330(5) . ?
C7 F4A 1.331(5) . ?
O8 C8 1.280(10) . ?
O9 C8 1.194(11) . ?
O9 Cs 3.044(6) 4_575 ?
C8 C9 1.543(12) . ?
C9 F7B 1.320(5) . ?
C9 F8B 1.323(5) . ?
C9 F9B 1.327(5) . ?
C9 F8A 1.327(5) . ?
C9 F9A 1.328(5) . ?
C9 F7A 1.329(5) . ?
F8A Cs 3.765(12) 4_575 ?
F7B Cs 3.574(12) 4_575 ?
